data_7717406
loop_
_publ_author_name
'Peng, Guo'
'Zhou, Guoxing'
'Dong, Xiang Tao'
'Peng, Yong-Bo'
'Zhang, Rong-Yan'
'Ma, Ying-Zhao'
'Ren, Xiaoming'

_publ_section_title
;
 Multifunctional chiral metal hydrogen-bonded organic frameworks
 constructed from lanthanide ions with trigonal prismatic coordination
 environment
;
_journal_name_full 'Dalton Transactions'
_journal_paper_doi 10.1039/D4DT02131B
_journal_year 2024
_chemical_absolute_configuration ad
_chemical_formula_sum 'C18 H37 N3 O17 P3 Yb'
_chemical_formula_weight 833.45
_space_group_crystal_system tetragonal
_space_group_IT_number 76
_space_group_name_Hall 'P 4w'
_space_group_name_H-M_alt 'P 41'
_atom_sites_solution_hydrogens mixed
_audit_creation_method SHELXL-2016/6
_audit_update_record
;
2024-10-06 deposited with the CCDC.	2024-11-05 downloaded from the CCDC.
;
_cell_angle_alpha 90
_cell_angle_beta 90
_cell_angle_gamma 90
_cell_formula_units_Z 4
_cell_length_a 12.4055(9)
_cell_length_b 12.4055(9)
_cell_length_c 18.6422(14)
_cell_measurement_reflns_used 9645
_cell_measurement_temperature 296(2)
_cell_measurement_theta_max 32.94
_cell_measurement_theta_min 2.57
_cell_volume 2869.0(4)
_computing_cell_refinement APEX3
_computing_data_collection APEX3
_computing_data_reduction APEX3
_computing_molecular_graphics 'Olex2 1.5 (Dolomanov et al., 2009)'
_computing_publication_material 'Olex2 1.5 (Dolomanov et al., 2009)'
_computing_structure_refinement 'SHELXL-2016/6 (Sheldrick, 2016)'
_computing_structure_solution 'SHELXS-2013/1 (Bruker, 2013)'
_diffrn_ambient_temperature 296(2)
_diffrn_measured_fraction_theta_full 0.933
_diffrn_measured_fraction_theta_max 0.934
_diffrn_measurement_device_type 'Bruker APEX-II CCD'
_diffrn_measurement_method '\f and \w scans'
_diffrn_radiation_type MoK\a
_diffrn_radiation_wavelength 0.71073
_diffrn_reflns_av_R_equivalents 0.0226
_diffrn_reflns_av_unetI/netI 0.0398
_diffrn_reflns_Laue_measured_fraction_full 0.933
_diffrn_reflns_Laue_measured_fraction_max 0.934
_diffrn_reflns_limit_h_max 14
_diffrn_reflns_limit_h_min -13
_diffrn_reflns_limit_k_max 13
_diffrn_reflns_limit_k_min -14
_diffrn_reflns_limit_l_max 22
_diffrn_reflns_limit_l_min -22
_diffrn_reflns_number 15861
_diffrn_reflns_point_group_measured_fraction_full 0.903
_diffrn_reflns_point_group_measured_fraction_max 0.905
_diffrn_reflns_theta_full 25.242
_diffrn_reflns_theta_max 25.383
_diffrn_reflns_theta_min 1.972
_diffrn_source 'sealed X-ray tube'
_exptl_absorpt_coefficient_mu 3.509
_exptl_absorpt_correction_T_max 0.7452
_exptl_absorpt_correction_T_min 0.6257
_exptl_absorpt_correction_type integration
_exptl_absorpt_process_details 'SADABS (Bruker, 2014)'
_exptl_crystal_colour 'metallic light colourless'
_exptl_crystal_density_diffrn 1.930
_exptl_crystal_description plate
_exptl_crystal_F_000 1668
_exptl_crystal_size_max 0.030
_exptl_crystal_size_mid 0.030
_exptl_crystal_size_min 0.020
_refine_diff_density_max 1.974
_refine_diff_density_min -0.965
_refine_diff_density_rms 0.192
_refine_ls_abs_structure_details
;
 Flack x determined using 2148 quotients [(I+)-(I-)]/[(I+)+(I-)]
 (Parsons, Flack and Wagner, Acta Cryst. B69 (2013) 249-259).
;
_refine_ls_abs_structure_Flack -0.008(3)
_refine_ls_extinction_coef 0.0315(18)
_refine_ls_extinction_expression Fc^*^=kFc[1+0.001xFc^2^\l^3^/sin(2\q)]^-1/4^
_refine_ls_extinction_method 'SHELXL-2016/6 (Sheldrick 2016)'
_refine_ls_goodness_of_fit_ref 1.325
_refine_ls_hydrogen_treatment constr
_refine_ls_matrix_type full
_refine_ls_number_parameters 383
_refine_ls_number_reflns 4768
_refine_ls_number_restraints 1
_refine_ls_restrained_S_all 1.325
_refine_ls_R_factor_all 0.0238
_refine_ls_R_factor_gt 0.0221
_refine_ls_shift/su_max 0.000
_refine_ls_shift/su_mean 0.000
_refine_ls_structure_factor_coef Fsqd
_refine_ls_weighting_details 'w=1/[\s^2^(Fo^2^)+(0.0442P)^2^] where P=(Fo^2^+2Fc^2^)/3'
_refine_ls_weighting_scheme calc
_refine_ls_wR_factor_gt 0.0599
_refine_ls_wR_factor_ref 0.0813
_reflns_Friedel_coverage 0.876
_reflns_Friedel_fraction_full 0.872
_reflns_Friedel_fraction_max 0.874
_reflns_number_gt 4685
_reflns_number_total 4768
_reflns_threshold_expression 'I > 2\s(I)'
_cod_data_source_file d4dt02131b2.cif
_cod_data_source_block L-2
_cod_original_cell_volume 2869.0(5)
_cod_database_code 7717406
_shelx_shelxl_version_number 2016/6
_shelx_space_group_comment
;
The symmetry employed for this shelxl refinement is uniquely defined
by the following loop, which should always be used as a source of
symmetry information in preference to the above space-group names.
They are only intended as comments.
;
_shelx_estimated_absorpt_t_min 0.902
_shelx_estimated_absorpt_t_max 0.933

loop_
_space_group_symop_operation_xyz
'x, y, z'
'-x, -y, z+1/2'
'-y, x, z+1/4'
'y, -x, z+3/4'

loop_
_atom_site_label
_atom_site_type_symbol
_atom_site_fract_x
_atom_site_fract_y
_atom_site_fract_z
_atom_site_U_iso_or_equiv
_atom_site_adp_type
_atom_site_occupancy
_atom_site_site_symmetry_order
_atom_site_calc_flag
_atom_site_refinement_flags_posn
_atom_site_refinement_flags_adp
_atom_site_refinement_flags_occupancy
_atom_site_disorder_assembly
_atom_site_disorder_group
C1 C -0.0583(7) 0.7501(7) 0.0471(4) 0.0241(16) Uani 1 1 d . . . . .
H1A H -0.046027 0.719548 0.094300 0.029 Uiso 1 1 calc R U . . .
H1B H -0.114363 0.804097 0.051883 0.029 Uiso 1 1 calc R U . . .
C2 C -0.1488(8) 0.7032(7) -0.0691(4) 0.0280(18) Uani 1 1 d . . . . .
H2A H -0.094370 0.726756 -0.102984 0.034 Uiso 1 1 calc R U . . .
H2B H -0.198576 0.762043 -0.060146 0.034 Uiso 1 1 calc R U . . .
C3 C -0.2073(8) 0.6039(8) -0.0959(5) 0.0304(19) Uani 1 1 d . . . . .
H3A H -0.158580 0.556949 -0.121927 0.036 Uiso 1 1 calc R U . . .
H3B H -0.266506 0.623778 -0.127238 0.036 Uiso 1 1 calc R U . . .
C4 C -0.2489(9) 0.5488(10) -0.0287(6) 0.049(3) Uani 1 1 d . . . . .
H4A H -0.236665 0.471665 -0.031200 0.059 Uiso 1 1 calc R U . . .
H4B H -0.325597 0.561575 -0.022926 0.059 Uiso 1 1 calc R U . . .
C5 C -0.1865(7) 0.5977(7) 0.0334(4) 0.0250(17) Uani 1 1 d . . . . .
H5 H -0.234535 0.646226 0.059791 0.030 Uiso 1 1 calc R U . . .
C6 C -0.1412(7) 0.5158(7) 0.0853(4) 0.0264(18) Uani 1 1 d . . . . .
C7 C 0.3461(7) 0.9524(7) 0.0019(4) 0.0240(17) Uani 1 1 d . . . . .
H7A H 0.391131 0.974886 0.041702 0.029 Uiso 1 1 calc R U . . .
H7B H 0.299606 0.895122 0.019146 0.029 Uiso 1 1 calc R U . . .
C8 C 0.3569(7) 0.8486(8) -0.1142(4) 0.0307(19) Uani 1 1 d . . . . .
H8A H 0.330508 0.898567 -0.150152 0.037 Uiso 1 1 calc R U . . .
H8B H 0.296553 0.808370 -0.094813 0.037 Uiso 1 1 calc R U . . .
C9 C 0.4412(9) 0.7731(10) -0.1458(6) 0.053(3) Uani 1 1 d . . . . .
H9A H 0.412667 0.700439 -0.148700 0.063 Uiso 1 1 calc R U . . .
H9B H 0.460522 0.796433 -0.193762 0.063 Uiso 1 1 calc R U . . .
C10 C 0.5389(8) 0.7754(8) -0.0977(5) 0.034(2) Uani 1 1 d . . . . .
H10A H 0.596200 0.818100 -0.118825 0.041 Uiso 1 1 calc R U . . .
H10B H 0.565546 0.703050 -0.088857 0.041 Uiso 1 1 calc R U . . .
C11 C 0.4979(6) 0.8268(6) -0.0289(4) 0.0233(17) Uani 1 1 d . . . . .
H11 H 0.460443 0.771897 -0.000451 0.028 Uiso 1 1 calc R U . . .
C12 C 0.5853(7) 0.8784(7) 0.0174(5) 0.0274(18) Uani 1 1 d . . . . .
C13 C -0.2931(7) 1.0861(7) 0.1855(4) 0.0237(16) Uani 1 1 d . . . . .
H13A H -0.348664 1.064797 0.219204 0.028 Uiso 1 1 calc R U . . .
H13B H -0.255977 1.147593 0.205994 0.028 Uiso 1 1 calc R U . . .
C14 C -0.2750(7) 1.1751(7) 0.0621(4) 0.0254(18) Uani 1 1 d . . . . .
H14A H -0.223201 1.223091 0.084468 0.030 Uiso 1 1 calc R U . . .
H14B H -0.236665 1.121253 0.034400 0.030 Uiso 1 1 calc R U . . .
C15 C -0.3532(8) 1.2373(10) 0.0155(6) 0.046(3) Uani 1 1 d . . . . .
H15A H -0.322846 1.306593 0.002407 0.055 Uiso 1 1 calc R U . . .
H15B H -0.368549 1.197376 -0.028094 0.055 Uiso 1 1 calc R U . . .
C16 C -0.4544(8) 1.2526(9) 0.0584(5) 0.037(2) Uani 1 1 d . . . . .
H16A H -0.514532 1.216420 0.035397 0.044 Uiso 1 1 calc R U . . .
H16B H -0.471391 1.328598 0.062756 0.044 Uiso 1 1 calc R U . . .
C17 C -0.4329(6) 1.2038(7) 0.1319(4) 0.0228(16) Uani 1 1 d . . . . .
H17 H -0.403742 1.259956 0.163349 0.027 Uiso 1 1 calc R U . . .
C18 C -0.5320(7) 1.1535(7) 0.1680(4) 0.0243(17) Uani 1 1 d . . . . .
N1 N -0.0986(5) 0.6636(5) -0.0005(3) 0.0201(13) Uani 1 1 d . . . . .
H1 H -0.038364 0.615762 -0.012504 0.024 Uiso 1 1 calc R U . . .
N2 N 0.4169(5) 0.9076(6) -0.0553(3) 0.0198(13) Uani 1 1 d . . . . .
H2 H 0.456368 0.967622 -0.077229 0.024 Uiso 1 1 calc R U . . .
N3 N -0.3473(5) 1.1225(5) 0.1181(3) 0.0190(13) Uani 1 1 d . . . . .
H3 H -0.381317 1.059474 0.095972 0.023 Uiso 1 1 calc R U . . .
O1 O 0.0815(5) 0.9010(5) 0.0746(3) 0.0287(14) Uani 1 1 d . . . . .
O2 O 0.0515(5) 0.8569(5) -0.0566(3) 0.0319(14) Uani 1 1 d . . . . .
O3 O 0.1559(5) 0.7346(5) 0.0258(3) 0.0321(14) Uani 1 1 d . . . . .
H3C H 0.151780 0.690463 -0.006820 0.048 Uiso 1 1 calc R U . . .
O4 O 0.2035(5) 1.0319(5) -0.0906(3) 0.0309(14) Uani 1 1 d . . . . .
O5 O 0.3377(5) 1.1612(5) -0.0380(3) 0.0291(13) Uani 1 1 d . . . . .
H5A H 0.381000 1.145188 -0.069453 0.044 Uiso 1 1 calc R U . . .
O6 O 0.1930(5) 1.0945(5) 0.0399(3) 0.0298(13) Uani 1 1 d . . . . .
O7 O -0.1202(5) 0.9938(5) 0.1184(3) 0.0254(13) Uani 1 1 d . . . . .
O8 O -0.1469(5) 0.9700(5) 0.2519(3) 0.0275(13) Uani 1 1 d . . . . .
O9 O -0.2642(6) 0.8724(5) 0.1660(3) 0.0309(14) Uani 1 1 d . . . . .
H9 H -0.283068 0.869784 0.123882 0.046 Uiso 1 1 calc R U . . .
O10 O -0.2129(5) 0.4616(6) 0.1169(4) 0.0416(17) Uani 1 1 d . . . . .
O11 O -0.0427(5) 0.5081(6) 0.0933(4) 0.0420(16) Uani 1 1 d . . . . .
O12 O 0.6469(6) 0.8153(6) 0.0485(4) 0.0458(18) Uani 1 1 d . . . . .
O13 O 0.5880(6) 0.9782(5) 0.0191(4) 0.0389(16) Uani 1 1 d . . . . .
O14 O -0.5411(5) 1.0555(5) 0.1705(4) 0.0339(14) Uani 1 1 d . . . . .
O15 O -0.5977(5) 1.2223(5) 0.1928(4) 0.0391(16) Uani 1 1 d . . . . .
O16 O 0.4514(8) 0.4414(8) 0.2491(8) 0.071(3) Uani 1 1 d . . . . .
H16C H 0.484579 0.436388 0.286986 0.086 Uiso 1 1 d R U . . .
H16D H 0.431019 0.380848 0.237906 0.086 Uiso 1 1 d R U . . .
O17 O 0.5574(9) 0.5308(13) 0.1311(7) 0.084(3) Uani 1 1 d . . . . .
H17A H 0.616748 0.502774 0.125707 0.101 Uiso 1 1 d R U . . .
H17B H 0.534098 0.511634 0.170267 0.101 Uiso 1 1 d R U . . .
P1 P 0.06471(17) 0.81712(16) 0.01852(10) 0.0185(4) Uani 1 1 d . . . . .
P2 P 0.26187(15) 1.06575(17) -0.02428(11) 0.0197(4) Uani 1 1 d . . . . .
P3 P -0.19665(16) 0.97569(16) 0.17871(10) 0.0188(4) Uani 1 1 d . . . . .
Yb1 Yb 0.04006(2) 1.06880(2) 0.09802(3) 0.01521(16) Uani 1 1 d . . . . .

loop_
_atom_site_aniso_label
_atom_site_aniso_U_11
_atom_site_aniso_U_22
_atom_site_aniso_U_33
_atom_site_aniso_U_23
_atom_site_aniso_U_13
_atom_site_aniso_U_12
C1 0.034(5) 0.022(4) 0.016(3) 0.001(3) 0.007(3) -0.003(3)
C2 0.037(5) 0.025(4) 0.022(4) 0.006(3) -0.005(3) -0.004(4)
C3 0.032(5) 0.033(5) 0.026(4) 0.002(4) -0.005(3) -0.007(4)
C4 0.050(6) 0.057(7) 0.040(5) 0.022(5) -0.019(5) -0.032(6)
C5 0.024(4) 0.026(4) 0.025(4) 0.007(3) 0.005(3) -0.002(3)
C6 0.029(4) 0.025(4) 0.025(5) 0.003(3) -0.003(3) 0.000(3)
C7 0.021(4) 0.035(5) 0.017(4) -0.001(3) -0.004(3) 0.004(3)
C8 0.030(5) 0.040(5) 0.022(4) -0.007(4) -0.007(4) -0.002(4)
C9 0.055(6) 0.066(7) 0.037(5) -0.027(6) -0.011(5) 0.025(6)
C10 0.036(5) 0.036(5) 0.030(5) -0.007(4) 0.001(4) 0.006(4)
C11 0.023(4) 0.022(4) 0.026(4) -0.001(3) -0.001(3) 0.003(3)
C12 0.024(4) 0.034(5) 0.024(4) -0.008(3) -0.001(3) 0.007(4)
C13 0.021(4) 0.029(4) 0.021(4) 0.001(3) -0.004(3) 0.000(3)
C14 0.020(4) 0.032(5) 0.024(4) 0.008(4) 0.007(3) 0.001(3)
C15 0.037(5) 0.059(7) 0.041(6) 0.024(5) 0.012(4) 0.014(5)
C16 0.029(5) 0.045(6) 0.036(5) 0.016(4) 0.000(4) -0.001(4)
C17 0.017(4) 0.024(4) 0.027(4) -0.004(3) 0.001(3) -0.002(3)
C18 0.017(4) 0.031(5) 0.025(4) 0.000(3) 0.001(3) -0.002(3)
N1 0.022(3) 0.018(3) 0.020(3) 0.003(3) -0.001(3) -0.002(3)
N2 0.018(3) 0.023(3) 0.019(3) 0.000(3) -0.001(3) 0.000(3)
N3 0.015(3) 0.021(3) 0.021(3) 0.003(2) -0.002(2) -0.002(3)
O1 0.026(3) 0.025(3) 0.036(3) -0.013(2) 0.002(2) -0.001(2)
O2 0.034(3) 0.035(4) 0.026(3) 0.011(3) -0.006(3) -0.011(3)
O3 0.037(3) 0.026(3) 0.033(3) -0.008(3) -0.004(3) 0.013(3)
O4 0.026(3) 0.031(3) 0.036(3) 0.001(3) -0.013(3) -0.004(3)
O5 0.026(3) 0.034(3) 0.027(3) -0.007(2) 0.006(2) -0.010(3)
O6 0.022(3) 0.037(3) 0.031(3) 0.002(3) 0.009(2) 0.001(3)
O7 0.021(3) 0.026(3) 0.029(3) -0.001(2) 0.007(2) -0.005(2)
O8 0.035(3) 0.024(3) 0.024(3) 0.004(2) -0.011(2) -0.003(3)
O9 0.037(4) 0.029(3) 0.027(3) -0.001(2) -0.006(3) -0.014(3)
O10 0.030(3) 0.047(4) 0.048(4) 0.027(3) -0.003(3) -0.004(3)
O11 0.030(3) 0.047(4) 0.049(4) 0.028(4) -0.005(3) -0.002(3)
O12 0.043(4) 0.044(4) 0.050(4) -0.015(4) -0.023(3) 0.012(3)
O13 0.036(4) 0.032(4) 0.049(4) -0.010(3) -0.013(3) -0.004(3)
O14 0.026(3) 0.027(3) 0.049(4) -0.001(3) 0.010(3) -0.005(3)
O15 0.027(3) 0.031(3) 0.059(4) 0.005(3) 0.019(3) 0.003(3)
O16 0.088(8) 0.056(6) 0.070(8) -0.006(4) -0.007(5) 0.003(4)
O17 0.082(8) 0.100(9) 0.069(7) -0.006(7) 0.016(5) 0.000(6)
P1 0.0223(10) 0.0141(9) 0.0192(9) 0.0002(7) -0.0024(8) 0.0005(8)
P2 0.0157(9) 0.0234(10) 0.0199(9) -0.0004(7) 0.0005(7) -0.0015(8)
P3 0.0170(9) 0.0212(10) 0.0181(9) 0.0019(8) -0.0022(7) -0.0032(7)
Yb1 0.0153(2) 0.0164(2) 0.0140(2) -0.00162(12) 0.00059(12) 0.00116(10)

loop_
_atom_type_symbol
_atom_type_description
_atom_type_scat_dispersion_real
_atom_type_scat_dispersion_imag
_atom_type_scat_source
C C 0.0033 0.0016 'International Tables Vol C Tables 4.2.6.8 and 6.1.1.4'
H H 0.0000 0.0000 'International Tables Vol C Tables 4.2.6.8 and 6.1.1.4'
N N 0.0061 0.0033 'International Tables Vol C Tables 4.2.6.8 and 6.1.1.4'
O O 0.0106 0.0060 'International Tables Vol C Tables 4.2.6.8 and 6.1.1.4'
P P 0.1023 0.0942 'International Tables Vol C Tables 4.2.6.8 and 6.1.1.4'
Yb Yb -0.3850 5.5486 'International Tables Vol C Tables 4.2.6.8 and 6.1.1.4'

loop_
_geom_angle_atom_site_label_1
_geom_angle_atom_site_label_2
_geom_angle_atom_site_label_3
_geom_angle
_geom_angle_site_symmetry_1
_geom_angle_site_symmetry_3
_geom_angle_publ_flag
N1 C1 P1 116.1(6) . . ?
N1 C1 H1A 108.3 . . ?
P1 C1 H1A 108.3 . . ?
N1 C1 H1B 108.3 . . ?
P1 C1 H1B 108.3 . . ?
H1A C1 H1B 107.4 . . ?
N1 C2 C3 102.3(6) . . ?
N1 C2 H2A 111.3 . . ?
C3 C2 H2A 111.3 . . ?
N1 C2 H2B 111.3 . . ?
C3 C2 H2B 111.3 . . ?
H2A C2 H2B 109.2 . . ?
C2 C3 C4 104.9(7) . . ?
C2 C3 H3A 110.8 . . ?
C4 C3 H3A 110.8 . . ?
C2 C3 H3B 110.8 . . ?
C4 C3 H3B 110.8 . . ?
H3A C3 H3B 108.8 . . ?
C3 C4 C5 106.0(7) . . ?
C3 C4 H4A 110.5 . . ?
C5 C4 H4A 110.5 . . ?
C3 C4 H4B 110.5 . . ?
C5 C4 H4B 110.5 . . ?
H4A C4 H4B 108.7 . . ?
N1 C5 C6 111.4(7) . . ?
N1 C5 C4 105.5(7) . . ?
C6 C5 C4 114.1(8) . . ?
N1 C5 H5 108.5 . . ?
C6 C5 H5 108.5 . . ?
C4 C5 H5 108.5 . . ?
O11 C6 O10 126.9(8) . . ?
O11 C6 C5 119.8(8) . . ?
O10 C6 C5 113.3(7) . . ?
N2 C7 P2 115.8(5) . . ?
N2 C7 H7A 108.3 . . ?
P2 C7 H7A 108.3 . . ?
N2 C7 H7B 108.3 . . ?
P2 C7 H7B 108.3 . . ?
H7A C7 H7B 107.4 . . ?
N2 C8 C9 103.9(7) . . ?
N2 C8 H8A 111.0 . . ?
C9 C8 H8A 111.0 . . ?
N2 C8 H8B 111.0 . . ?
C9 C8 H8B 111.0 . . ?
H8A C8 H8B 109.0 . . ?
C10 C9 C8 108.1(8) . . ?
C10 C9 H9A 110.1 . . ?
C8 C9 H9A 110.1 . . ?
C10 C9 H9B 110.1 . . ?
C8 C9 H9B 110.1 . . ?
H9A C9 H9B 108.4 . . ?
C9 C10 C11 103.9(7) . . ?
C9 C10 H10A 111.0 . . ?
C11 C10 H10A 111.0 . . ?
C9 C10 H10B 111.0 . . ?
C11 C10 H10B 111.0 . . ?
H10A C10 H10B 109.0 . . ?
N2 C11 C10 103.1(7) . . ?
N2 C11 C12 112.3(6) . . ?
C10 C11 C12 114.6(7) . . ?
N2 C11 H11 108.9 . . ?
C10 C11 H11 108.9 . . ?
C12 C11 H11 108.9 . . ?
O12 C12 O13 127.1(8) . . ?
O12 C12 C11 116.0(8) . . ?
O13 C12 C11 117.0(8) . . ?
N3 C13 P3 117.7(6) . . ?
N3 C13 H13A 107.9 . . ?
P3 C13 H13A 107.9 . . ?
N3 C13 H13B 107.9 . . ?
P3 C13 H13B 107.9 . . ?
H13A C13 H13B 107.2 . . ?
C15 C14 N3 103.6(6) . . ?
C15 C14 H14A 111.0 . . ?
N3 C14 H14A 111.0 . . ?
C15 C14 H14B 111.0 . . ?
N3 C14 H14B 111.0 . . ?
H14A C14 H14B 109.0 . . ?
C16 C15 C14 107.1(8) . . ?
C16 C15 H15A 110.3 . . ?
C14 C15 H15A 110.3 . . ?
C16 C15 H15B 110.3 . . ?
C14 C15 H15B 110.3 . . ?
H15A C15 H15B 108.6 . . ?
C15 C16 C17 106.4(8) . . ?
C15 C16 H16A 110.4 . . ?
C17 C16 H16A 110.4 . . ?
C15 C16 H16B 110.4 . . ?
C17 C16 H16B 110.4 . . ?
H16A C16 H16B 108.6 . . ?
N3 C17 C16 103.9(7) . . ?
N3 C17 C18 111.8(7) . . ?
C16 C17 C18 114.6(7) . . ?
N3 C17 H17 108.8 . . ?
C16 C17 H17 108.8 . . ?
C18 C17 H17 108.8 . . ?
O14 C18 O15 126.6(8) . . ?
O14 C18 C17 119.7(7) . . ?
O15 C18 C17 113.7(7) . . ?
C1 N1 C5 112.8(6) . . ?
C1 N1 C2 114.4(6) . . ?
C5 N1 C2 103.5(6) . . ?
C1 N1 H1 108.6 . . ?
C5 N1 H1 108.6 . . ?
C2 N1 H1 108.6 . . ?
C7 N2 C11 114.1(6) . . ?
C7 N2 C8 114.1(6) . . ?
C11 N2 C8 104.1(6) . . ?
C7 N2 H2 108.1 . . ?
C11 N2 H2 108.1 . . ?
C8 N2 H2 108.1 . . ?
C17 N3 C13 112.5(6) . . ?
C17 N3 C14 104.3(6) . . ?
C13 N3 C14 116.1(6) . . ?
C17 N3 H3 107.8 . . ?
C13 N3 H3 107.8 . . ?
C14 N3 H3 107.8 . . ?
P1 O1 Yb1 140.5(4) . . ?
P1 O2 Yb1 159.8(4) . 4_464 ?
P1 O3 H3C 109.5 . . ?
P2 O4 Yb1 155.2(4) . 4_464 ?
P2 O5 H5A 109.5 . . ?
P2 O6 Yb1 147.1(4) . . ?
P3 O7 Yb1 139.5(3) . . ?
P3 O8 Yb1 153.9(4) . 3_665 ?
P3 O9 H9 109.5 . . ?
H16C O16 H16D 107.7 . . ?
H17A O17 H17B 107.7 . . ?
O1 P1 O2 116.3(4) . . ?
O1 P1 O3 107.5(4) . . ?
O2 P1 O3 112.7(4) . . ?
O1 P1 C1 103.3(4) . . ?
O2 P1 C1 109.5(4) . . ?
O3 P1 C1 106.8(4) . . ?
O4 P2 O6 116.5(4) . . ?
O4 P2 O5 112.2(4) . . ?
O6 P2 O5 107.2(4) . . ?
O4 P2 C7 106.5(4) . . ?
O6 P2 C7 107.1(4) . . ?
O5 P2 C7 106.8(4) . . ?
O7 P3 O8 115.6(3) . . ?
O7 P3 O9 110.7(3) . . ?
O8 P3 O9 108.9(3) . . ?
O7 P3 C13 110.9(4) . . ?
O8 P3 C13 104.0(4) . . ?
O9 P3 C13 106.1(4) . . ?
O1 Yb1 O2 86.1(2) . 3_665 ?
O1 Yb1 O6 80.7(2) . . ?
O2 Yb1 O6 84.9(2) 3_665 . ?
O1 Yb1 O4 156.4(2) . 3_665 ?
O2 Yb1 O4 83.7(2) 3_665 3_665 ?
O6 Yb1 O4 119.4(2) . 3_665 ?
O1 Yb1 O8 110.3(2) . 4_464 ?
O2 Yb1 O8 157.6(2) 3_665 4_464 ?
O6 Yb1 O8 82.9(2) . 4_464 ?
O4 Yb1 O8 86.0(2) 3_665 4_464 ?
O1 Yb1 O7 81.1(2) . . ?
O2 Yb1 O7 109.9(2) 3_665 . ?
O6 Yb1 O7 155.6(2) . . ?
O4 Yb1 O7 82.4(2) 3_665 . ?
O8 Yb1 O7 88.3(2) 4_464 . ?

loop_
_geom_bond_atom_site_label_1
_geom_bond_atom_site_label_2
_geom_bond_distance
_geom_bond_site_symmetry_2
_geom_bond_publ_flag
C1 N1 1.479(11) . ?
C1 P1 1.817(8) . ?
C1 H1A 0.9700 . ?
C1 H1B 0.9700 . ?
C2 N1 1.505(10) . ?
C2 C3 1.515(12) . ?
C2 H2A 0.9700 . ?
C2 H2B 0.9700 . ?
C3 C4 1.518(13) . ?
C3 H3A 0.9700 . ?
C3 H3B 0.9700 . ?
C4 C5 1.519(14) . ?
C4 H4A 0.9700 . ?
C4 H4B 0.9700 . ?
C5 N1 1.503(10) . ?
C5 C6 1.511(12) . ?
C5 H5 0.9800 . ?
C6 O11 1.235(11) . ?
C6 O10 1.261(11) . ?
C7 N2 1.490(10) . ?
C7 P2 1.818(9) . ?
C7 H7A 0.9700 . ?
C7 H7B 0.9700 . ?
C8 N2 1.515(10) . ?
C8 C9 1.522(13) . ?
C8 H8A 0.9700 . ?
C8 H8B 0.9700 . ?
C9 C10 1.508(14) . ?
C9 H9A 0.9700 . ?
C9 H9B 0.9700 . ?
C10 C11 1.521(12) . ?
C10 H10A 0.9700 . ?
C10 H10B 0.9700 . ?
C11 N2 1.503(10) . ?
C11 C12 1.525(11) . ?
C11 H11 0.9800 . ?
C12 O12 1.238(11) . ?
C12 O13 1.239(12) . ?
C13 N3 1.494(10) . ?
C13 P3 1.822(9) . ?
C13 H13A 0.9700 . ?
C13 H13B 0.9700 . ?
C14 C15 1.514(12) . ?
C14 N3 1.523(10) . ?
C14 H14A 0.9700 . ?
C14 H14B 0.9700 . ?
C15 C16 1.501(14) . ?
C15 H15A 0.9700 . ?
C15 H15B 0.9700 . ?
C16 C17 1.521(12) . ?
C16 H16A 0.9700 . ?
C16 H16B 0.9700 . ?
C17 N3 1.487(10) . ?
C17 C18 1.534(11) . ?
C17 H17 0.9800 . ?
C18 O14 1.222(10) . ?
C18 O15 1.267(11) . ?
N1 H1 0.9800 . ?
N2 H2 0.9800 . ?
N3 H3 0.9800 . ?
O1 P1 1.490(6) . ?
O1 Yb1 2.187(6) . ?
O2 P1 1.494(6) . ?
O2 Yb1 2.200(6) 4_464 ?
O3 P1 1.532(6) . ?
O3 H3C 0.8200 . ?
O4 P2 1.493(6) . ?
O4 Yb1 2.213(6) 4_464 ?
O5 P2 1.534(6) . ?
O5 H5A 0.8200 . ?
O6 P2 1.512(6) . ?
O6 Yb1 2.208(6) . ?
O7 P3 1.488(6) . ?
O7 Yb1 2.227(6) . ?
O8 P3 1.499(6) . ?
O8 Yb1 2.215(6) 3_665 ?
O9 P3 1.549(6) . ?
O9 H9 0.8200 . ?
O16 H16C 0.8201 . ?
O16 H16D 0.8198 . ?
O17 H17A 0.8201 . ?
O17 H17B 0.8198 . ?

loop_
_geom_torsion_atom_site_label_1
_geom_torsion_atom_site_label_2
_geom_torsion_atom_site_label_3
_geom_torsion_atom_site_label_4
_geom_torsion
_geom_torsion_site_symmetry_1
_geom_torsion_site_symmetry_2
_geom_torsion_site_symmetry_3
_geom_torsion_site_symmetry_4
_geom_torsion_publ_flag
N1 C2 C3 C4 36.2(10) . . . . ?
C2 C3 C4 C5 -16.4(11) . . . . ?
C3 C4 C5 N1 -9.8(11) . . . . ?
C3 C4 C5 C6 -132.5(9) . . . . ?
N1 C5 C6 O11 -2.1(12) . . . . ?
C4 C5 C6 O11 117.3(10) . . . . ?
N1 C5 C6 O10 177.4(7) . . . . ?
C4 C5 C6 O10 -63.2(11) . . . . ?
N2 C8 C9 C10 9.7(12) . . . . ?
C8 C9 C10 C11 15.5(12) . . . . ?
C9 C10 C11 N2 -35.0(10) . . . . ?
C9 C10 C11 C12 -157.3(9) . . . . ?
N2 C11 C12 O12 171.2(8) . . . . ?
C10 C11 C12 O12 -71.6(11) . . . . ?
N2 C11 C12 O13 -9.8(11) . . . . ?
C10 C11 C12 O13 107.4(9) . . . . ?
N3 C14 C15 C16 20.0(12) . . . . ?
C14 C15 C16 C17 2.8(12) . . . . ?
C15 C16 C17 N3 -25.1(10) . . . . ?
C15 C16 C17 C18 -147.4(9) . . . . ?
N3 C17 C18 O14 -12.7(11) . . . . ?
C16 C17 C18 O14 105.2(10) . . . . ?
N3 C17 C18 O15 167.4(7) . . . . ?
C16 C17 C18 O15 -74.7(10) . . . . ?
P1 C1 N1 C5 168.5(5) . . . . ?
P1 C1 N1 C2 -73.5(8) . . . . ?
C6 C5 N1 C1 -79.0(9) . . . . ?
C4 C5 N1 C1 156.6(8) . . . . ?
C6 C5 N1 C2 156.8(7) . . . . ?
C4 C5 N1 C2 32.4(9) . . . . ?
C3 C2 N1 C1 -165.5(7) . . . . ?
C3 C2 N1 C5 -42.3(8) . . . . ?
P2 C7 N2 C11 170.4(5) . . . . ?
P2 C7 N2 C8 -70.0(8) . . . . ?
C10 C11 N2 C7 166.8(7) . . . . ?
C12 C11 N2 C7 -69.4(9) . . . . ?
C10 C11 N2 C8 41.7(8) . . . . ?
C12 C11 N2 C8 165.6(7) . . . . ?
C9 C8 N2 C7 -156.7(8) . . . . ?
C9 C8 N2 C11 -31.6(9) . . . . ?
C16 C17 N3 C13 164.4(7) . . . . ?
C18 C17 N3 C13 -71.4(8) . . . . ?
C16 C17 N3 C14 37.7(8) . . . . ?
C18 C17 N3 C14 161.9(7) . . . . ?
P3 C13 N3 C17 173.4(5) . . . . ?
P3 C13 N3 C14 -66.5(8) . . . . ?
C15 C14 N3 C17 -35.9(9) . . . . ?
C15 C14 N3 C13 -160.3(8) . . . . ?
Yb1 O1 P1 O2 29.8(7) . . . . ?
Yb1 O1 P1 O3 157.2(5) . . . . ?
Yb1 O1 P1 C1 -90.1(6) . . . . ?
Yb1 O2 P1 O1 30.1(14) 4_464 . . . ?
Yb1 O2 P1 O3 -94.7(13) 4_464 . . . ?
Yb1 O2 P1 C1 146.7(12) 4_464 . . . ?
N1 C1 P1 O1 177.8(6) . . . . ?
N1 C1 P1 O2 53.3(7) . . . . ?
N1 C1 P1 O3 -69.0(7) . . . . ?
Yb1 O4 P2 O6 -28.9(11) 4_464 . . . ?
Yb1 O4 P2 O5 -153.0(9) 4_464 . . . ?
Yb1 O4 P2 C7 90.5(10) 4_464 . . . ?
Yb1 O6 P2 O4 28.7(9) . . . . ?
Yb1 O6 P2 O5 155.3(7) . . . . ?
Yb1 O6 P2 C7 -90.3(7) . . . . ?
N2 C7 P2 O4 51.7(7) . . . . ?
N2 C7 P2 O6 177.1(6) . . . . ?
N2 C7 P2 O5 -68.3(7) . . . . ?
Yb1 O7 P3 O8 -27.0(7) . . . . ?
Yb1 O7 P3 O9 -151.4(5) . . . . ?
Yb1 O7 P3 C13 91.1(6) . . . . ?
Yb1 O8 P3 O7 73.1(10) 3_665 . . . ?
Yb1 O8 P3 O9 -161.5(8) 3_665 . . . ?
Yb1 O8 P3 C13 -48.8(10) 3_665 . . . ?
N3 C13 P3 O7 47.4(7) . . . . ?
N3 C13 P3 O8 172.4(6) . . . . ?
N3 C13 P3 O9 -72.9(6) . . . . ?
